data_4106227
loop_
_publ_author_name
'Daniel Serra'
'Marc-Etienne Moret'
'Peter Chen'

_publ_contact_author_email schweizer@org.chem.ethz.ch
_publ_contact_author_name 'B. Schweizer'
_publ_section_title
;
 Transmetalation of Methyl Groups Supported by PtII-AuI Bonds in the Gas
 Phase, in Silico, and in Solution
;
_journal_name_full 'Journal of the American Chemical Society'
_journal_page_first 8914
_journal_page_last 8926
_journal_paper_doi 10.1021/ja110405q
_journal_volume 133
_journal_year 2011
_chemical_compound_source 'LOC ETH Zurich'
_chemical_formula_moiety 'C57 H46 B F24 P3 Pt '
_chemical_formula_sum 'C57 H46 B F24 P3 Pt'
_chemical_formula_weight 1485.770
_chemical_name_systematic
;
 ?
;
_space_group_IT_number 2
_symmetry_cell_setting triclinic
_symmetry_space_group_name_Hall '-P 1'
_symmetry_space_group_name_H-M 'P -1'
_atom_sites_solution_primary direct
_atom_sites_solution_secondary difmap
_audit_creation_method maXus
_cell_angle_alpha 103.5564(7)
_cell_angle_beta 110.0438(9)
_cell_angle_gamma 103.8094(7)
_cell_formula_units_Z 2
_cell_length_a 14.0088(2)
_cell_length_b 14.8434(3)
_cell_length_c 16.4241(3)
_cell_measurement_reflns_used 49321
_cell_measurement_temperature 123
_cell_measurement_theta_max 27.485
_cell_measurement_theta_min 2.753
_cell_volume 2922.46(10)
_computing_cell_refinement 'HKL Scalepack (Otwinowski & Minor 1997)'
_computing_data_collection KappaCCD
_computing_data_reduction 'Denzo and Scalepak (Otwinowski & Minor, 1997)'
_computing_structure_refinement 'SHELXL-97 (Sheldrick, 2008)'
_computing_structure_solution 'SIR97(Altomare et al., J. Appl. Cryst.,1999)'
_diffrn_ambient_temperature 123
_diffrn_measured_fraction_theta_full 0.991
_diffrn_measured_fraction_theta_max 0.991
_diffrn_measurement_device KappaCCD
_diffrn_measurement_method CCD
_diffrn_orient_matrix_type X=UH
_diffrn_orient_matrix_UB_11 0.07834
_diffrn_orient_matrix_UB_12 -0.01989
_diffrn_orient_matrix_UB_13 0.00654
_diffrn_orient_matrix_UB_21 0.01547
_diffrn_orient_matrix_UB_22 -0.02175
_diffrn_orient_matrix_UB_23 0.06898
_diffrn_orient_matrix_UB_31 0.01285
_diffrn_orient_matrix_UB_32 -0.06787
_diffrn_orient_matrix_UB_33 0.00140
_diffrn_radiation_source 'fine-focus sealed tube'
_diffrn_radiation_type ' MoK\a'
_diffrn_radiation_wavelength_id all
_diffrn_reflns_av_R_equivalents 0.082
_diffrn_reflns_limit_h_max 16
_diffrn_reflns_limit_h_min -18
_diffrn_reflns_limit_k_max 19
_diffrn_reflns_limit_k_min -19
_diffrn_reflns_limit_l_max 20
_diffrn_reflns_limit_l_min -21
_diffrn_reflns_number 42200
_diffrn_reflns_theta_full 27.49
_diffrn_reflns_theta_max 27.49
_diffrn_reflns_theta_min 2.79
_exptl_absorpt_coefficient_mu 2.598
_exptl_absorpt_correction_T_max 0.753
_exptl_absorpt_correction_T_min 0.517
_exptl_absorpt_correction_type integration
_exptl_absorpt_process_details
;
gaussian integration (Coppens, 1970)
;
_exptl_crystal_colour Colourless
_exptl_crystal_density_diffrn 1.688
_exptl_crystal_description Cube
_exptl_crystal_F_000 1464.0
_exptl_crystal_size_max .3
_exptl_crystal_size_mid .27
_exptl_crystal_size_min .105
_refine_diff_density_max 1.305
_refine_diff_density_min -2.293
_refine_diff_density_rms 0.128
_refine_ls_extinction_method none
_refine_ls_goodness_of_fit_ref 0.882
_refine_ls_hydrogen_treatment constr
_refine_ls_matrix_type full
_refine_ls_number_parameters 806
_refine_ls_number_reflns 13284
_refine_ls_number_restraints 12
_refine_ls_restrained_S_all 0.884
_refine_ls_R_factor_all 0.0493
_refine_ls_R_factor_gt 0.0405
_refine_ls_shift/su_max 0.032
_refine_ls_shift/su_mean 0.001
_refine_ls_structure_factor_coef Fsqd
_refine_ls_weighting_details 'calc w=1/[\s^2^(Fo^2^)+ (0.1000P)^2^+0.0000P] where P=(Fo^2^+2Fc^2^)/3'
_refine_ls_weighting_scheme calc
_refine_ls_wR_factor_gt 0.1095
_refine_ls_wR_factor_ref 0.1209
_reflns_number_gt 11614
_reflns_number_total 13284
_reflns_threshold_expression >2sigma(I)
_cod_data_source_file ja110405q_si_002.cif
_cod_data_source_block global
_cod_original_cell_volume 2922.46(9)
_cod_original_sg_symbol_H-M 'P -1 '
_cod_original_formula_sum 'C57 H46 B F24 P3 Pt '
_cod_database_code 4106227

loop_
_symmetry_equiv_pos_as_xyz
+X,+Y,+Z
-X,-Y,-Z

loop_
_atom_site_label
_atom_site_type_symbol
_atom_site_fract_x
_atom_site_fract_y
_atom_site_fract_z
_atom_site_U_iso_or_equiv
_atom_site_adp_type
_atom_site_occupancy
_atom_site_symmetry_multiplicity
_atom_site_calc_flag
_atom_site_refinement_flags
_atom_site_disorder_assembly
_atom_site_disorder_group
Pt1 Pt 0.555107(11) 0.901913(9) 0.302491(9) 0.02178(7) Uani 1 1 d . . .
P2 P 0.49511(8) 0.73110(7) 0.25625(7) 0.02066(19) Uani 1 1 d . . .
P21 P 0.67687(9) 0.92953(8) 0.23838(7) 0.0261(2) Uani 1 1 d . . .
P26 P 0.59784(9) 1.06904(7) 0.35132(7) 0.0248(2) Uani 1 1 d . . .
F38 F 0.4574(2) 0.4263(2) 0.2945(2) 0.0512(8) Uani 1 1 d . . .
F39 F 0.4548(2) 0.2812(2) 0.2369(2) 0.0537(8) Uani 1 1 d . . .
F40 F 0.4677(2) 0.3834(2) 0.1653(2) 0.0465(7) Uani 1 1 d . . .
F42 F 0.1400(3) 0.2503(3) -0.1173(2) 0.0803(13) Uani 1 1 d . . .
F43 F -0.0113(3) 0.2244(3) -0.1118(2) 0.0693(11) Uani 1 1 d . . .
F44 F 0.0571(4) 0.1125(2) -0.1136(2) 0.0754(12) Uani 1 1 d . . .
F52 F 0.2828(2) 0.0294(2) 0.4091(2) 0.0467(7) Uani 1 1 d . . .
F53 F 0.2143(3) -0.0070(2) 0.26140(19) 0.0430(7) Uani 1 1 d . . .
F54 F 0.1284(3) -0.08526(19) 0.3239(2) 0.0481(7) Uani 1 1 d . . .
F56 F -0.0486(2) 0.2294(2) 0.49700(19) 0.0408(6) Uani 1 1 d . . .
F57 F 0.0997(3) 0.2230(4) 0.5843(2) 0.0735(12) Uani 1 1 d . . .
F58 F -0.0405(3) 0.0917(2) 0.5068(3) 0.0671(11) Uani 1 1 d . . .
F66 F -0.2621(3) 0.0214(2) -0.1120(2) 0.0690(11) Uani 1 1 d . . .
F67 F -0.2334(3) -0.0629(2) -0.0225(2) 0.0643(10) Uani 1 1 d . . .
F68 F -0.3860(2) -0.0447(2) -0.0753(2) 0.0506(8) Uani 1 1 d . . .
F70 F -0.4394(2) 0.2248(2) 0.1111(3) 0.0640(10) Uani 1 1 d . . .
F71 F -0.3060(2) 0.3487(2) 0.21824(19) 0.0494(8) Uani 1 1 d . . .
F72 F -0.3572(3) 0.3393(3) 0.0773(2) 0.0583(9) Uani 1 1 d . . .
F80 F 0.2965(4) 0.6209(5) 0.5870(3) 0.085(2) Uani 0.856(9) 1 d PD A 1
F81 F 0.1467(4) 0.6212(4) 0.5824(3) 0.0770(19) Uani 0.856(9) 1 d PD A 1
F82 F 0.1840(7) 0.4919(3) 0.5823(3) 0.119(4) Uani 0.856(9) 1 d PD A 1
F80 F 0.2756(17) 0.5232(18) 0.5775(16) 0.052(7) Uiso 0.144(9) 1 d PD A 2
F81 F 0.1271(18) 0.550(2) 0.5838(16) 0.057(7) Uiso 0.144(9) 1 d PD A 2
F82 F 0.260(2) 0.6499(13) 0.5867(17) 0.050(7) Uiso 0.144(9) 1 d PD A 2
F84 F 0.0203(6) 0.6905(4) 0.2926(4) 0.079(2) Uani 0.810(9) 1 d PD B 1
F85 F 0.1485(4) 0.6899(5) 0.2594(5) 0.098(3) Uani 0.810(9) 1 d PD B 1
F86 F -0.0046(7) 0.5877(3) 0.1673(3) 0.107(3) Uani 0.810(9) 1 d PD B 1
F84 F -0.0522(10) 0.5983(11) 0.2143(12) 0.044(5) Uiso 0.190(9) 1 d PD B 2
F85 F 0.0901(15) 0.6196(13) 0.1911(12) 0.045(5) Uiso 0.190(9) 1 d PD B 2
F86 F 0.0980(16) 0.7176(10) 0.3066(11) 0.049(5) Uiso 0.190(9) 1 d PD B 2
C3 C 0.5678(3) 0.6637(3) 0.2075(3) 0.0255(8) Uani 1 1 d . . .
C4 C 0.5476(4) 0.6455(3) 0.1148(3) 0.0302(9) Uani 1 1 d . . .
C5 C 0.6074(4) 0.6027(3) 0.0774(3) 0.0384(11) Uani 1 1 d . . .
C6 C 0.6888(4) 0.5766(3) 0.1326(4) 0.0443(12) Uani 1 1 d . . .
C7 C 0.7088(4) 0.5930(4) 0.2242(4) 0.0418(11) Uani 1 1 d . . .
C8 C 0.6499(4) 0.6362(3) 0.2620(3) 0.0343(9) Uani 1 1 d . . .
C9 C 0.3581(3) 0.6768(3) 0.1652(3) 0.0244(8) Uani 1 1 d . . .
C10 C 0.3021(3) 0.7376(3) 0.1367(3) 0.0291(8) Uani 1 1 d . . .
C11 C 0.1987(4) 0.6973(4) 0.0667(3) 0.0353(10) Uani 1 1 d . . .
C12 C 0.1495(4) 0.5949(4) 0.0246(3) 0.0410(11) Uani 1 1 d . . .
C13 C 0.2030(4) 0.5340(3) 0.0514(3) 0.0383(10) Uani 1 1 d . . .
C14 C 0.3081(4) 0.5738(3) 0.1214(3) 0.0318(9) Uani 1 1 d . . .
C15 C 0.4940(3) 0.6900(3) 0.3526(3) 0.0253(8) Uani 1 1 d . . .
C16 C 0.5874(4) 0.7326(3) 0.4347(3) 0.0343(9) Uani 1 1 d . . .
C17 C 0.5922(4) 0.7022(4) 0.5095(3) 0.0433(11) Uani 1 1 d . . .
C18 C 0.5024(5) 0.6329(4) 0.5037(3) 0.0464(13) Uani 1 1 d . . .
C19 C 0.4090(5) 0.5928(3) 0.4238(4) 0.0435(12) Uani 1 1 d . . .
C20 C 0.4033(4) 0.6206(3) 0.3477(3) 0.0328(9) Uani 1 1 d . . .
C22 C 0.6205(5) 0.8952(4) 0.1134(3) 0.0453(12) Uani 1 1 d . . .
C23 C 0.7891(4) 0.8833(4) 0.2671(4) 0.0426(11) Uani 1 1 d . . .
C24 C 0.7453(4) 1.0639(3) 0.2779(3) 0.0365(10) Uani 1 1 d . . .
C25 C 0.6674(4) 1.1178(3) 0.2867(3) 0.0360(10) Uani 1 1 d . . .
C27 C 0.4899(4) 1.1190(3) 0.3372(4) 0.0385(10) Uani 1 1 d . . .
C28 C 0.6889(4) 1.1306(3) 0.4720(3) 0.0331(9) Uani 1 1 d . . .
C29 C 0.4499(4) 0.8945(3) 0.3697(3) 0.0333(10) Uani 1 1 d . . .
C31 C 0.1204(3) 0.2757(3) 0.1717(3) 0.0208(7) Uani 1 1 d . . .
C32 C 0.2340(3) 0.3117(3) 0.2152(3) 0.0235(7) Uani 1 1 d . . .
C33 C 0.2976(3) 0.3156(3) 0.1656(3) 0.0241(8) Uani 1 1 d . . .
C34 C 0.2490(3) 0.2830(3) 0.0695(3) 0.0246(8) Uani 1 1 d . . .
C35 C 0.1375(3) 0.2483(3) 0.0252(3) 0.0255(8) Uani 1 1 d . . .
C36 C 0.0746(3) 0.2456(3) 0.0753(3) 0.0222(7) Uani 1 1 d . . .
C37 C 0.4191(4) 0.3521(3) 0.2158(3) 0.0305(9) Uani 1 1 d . . .
C41 C 0.0814(4) 0.2087(3) -0.0783(3) 0.0318(9) Uani 1 1 d . . .
C45 C 0.0717(3) 0.2061(2) 0.2977(2) 0.0190(7) Uani 1 1 d . . .
C46 C 0.1222(3) 0.1363(3) 0.2876(3) 0.0210(7) Uani 1 1 d . . .
C47 C 0.1354(3) 0.0790(3) 0.3443(3) 0.0237(8) Uani 1 1 d . . .
C48 C 0.1002(3) 0.0906(3) 0.4143(3) 0.0239(7) Uani 1 1 d . . .
C49 C 0.0487(3) 0.1580(3) 0.4248(3) 0.0213(7) Uani 1 1 d . . .
C50 C 0.0315(3) 0.2124(3) 0.3657(3) 0.0219(7) Uani 1 1 d . . .
C51 C 0.1897(4) 0.0043(3) 0.3332(3) 0.0302(9) Uani 1 1 d . . .
C55 C 0.0156(4) 0.1760(3) 0.5030(3) 0.0300(9) Uani 1 1 d . . .
C59 C -0.0806(3) 0.2296(3) 0.1687(2) 0.0195(7) Uani 1 1 d . . .
C60 C -0.1274(3) 0.1360(3) 0.0984(3) 0.0222(7) Uani 1 1 d . . .
C61 C -0.2368(3) 0.0958(3) 0.0392(3) 0.0240(8) Uani 1 1 d . . .
C62 C -0.3072(3) 0.1442(3) 0.0498(3) 0.0262(8) Uani 1 1 d . . .
C63 C -0.2650(3) 0.2340(3) 0.1215(3) 0.0231(7) Uani 1 1 d . . .
C64 C -0.1546(3) 0.2763(3) 0.1792(2) 0.0215(7) Uani 1 1 d . . .
C65 C -0.2777(4) 0.0028(3) -0.0417(3) 0.0313(9) Uani 1 1 d . . .
C69 C -0.3409(3) 0.2869(3) 0.1326(3) 0.0305(9) Uani 1 1 d . . .
C73 C 0.0849(3) 0.3913(3) 0.2983(3) 0.0210(7) Uani 1 1 d . . .
C74 C 0.1310(3) 0.4297(3) 0.3951(3) 0.0238(7) Uani 1 1 d . . .
C75 C 0.1472(4) 0.5262(3) 0.4443(3) 0.0295(9) Uani 1 1 d . A .
C76 C 0.1224(3) 0.5907(3) 0.4000(3) 0.0283(8) Uani 1 1 d . . .
C77 C 0.0820(3) 0.5575(3) 0.3043(3) 0.0244(8) Uani 1 1 d . B .
C78 C 0.0637(3) 0.4602(3) 0.2547(3) 0.0215(7) Uani 1 1 d . . .
C79 C 0.1940(4) 0.5616(3) 0.5477(3) 0.0426(11) Uani 1 1 d D . .
C83 C 0.0574(4) 0.6285(3) 0.2546(3) 0.0347(10) Uani 1 1 d D . .
B30 B 0.0505(3) 0.2762(3) 0.2342(3) 0.0184(7) Uani 1 1 d . . .
H4 H 0.4900 0.6634 0.0757 0.036 Uiso 1 1 calc R . .
H5 H 0.5927 0.5908 0.0123 0.046 Uiso 1 1 calc R . .
H6 H 0.7318 0.5467 0.1065 0.053 Uiso 1 1 calc R . .
H7 H 0.7654 0.5736 0.2626 0.050 Uiso 1 1 calc R . .
H8 H 0.6652 0.6478 0.3272 0.041 Uiso 1 1 calc R . .
H10 H 0.3364 0.8096 0.1665 0.035 Uiso 1 1 calc R . .
H11 H 0.1598 0.7405 0.0466 0.042 Uiso 1 1 calc R . .
H12 H 0.0757 0.5665 -0.0247 0.049 Uiso 1 1 calc R . .
H13 H 0.1676 0.4621 0.0214 0.046 Uiso 1 1 calc R . .
H14 H 0.3469 0.5300 0.1401 0.038 Uiso 1 1 calc R . .
H16 H 0.6500 0.7842 0.4400 0.041 Uiso 1 1 calc R . .
H17 H 0.6595 0.7300 0.5663 0.052 Uiso 1 1 calc R . .
H18 H 0.5055 0.6125 0.5568 0.056 Uiso 1 1 calc R . .
H19 H 0.3455 0.5438 0.4203 0.052 Uiso 1 1 calc R . .
H20 H 0.3360 0.5916 0.2908 0.039 Uiso 1 1 calc R . .
H22A H 0.6853 0.9155 0.0924 0.054 Uiso 1 1 calc R . .
H22B H 0.5650 0.9333 0.0917 0.054 Uiso 1 1 calc R . .
H22C H 0.5777 0.8163 0.0818 0.054 Uiso 1 1 calc R . .
H23A H 0.8441 0.9129 0.2393 0.051 Uiso 1 1 calc R . .
H23B H 0.7580 0.8036 0.2377 0.051 Uiso 1 1 calc R . .
H23C H 0.8318 0.9062 0.3412 0.051 Uiso 1 1 calc R . .
H24A H 0.8136 1.0878 0.3441 0.044 Uiso 1 1 calc R . .
H24B H 0.7755 1.0821 0.2293 0.044 Uiso 1 1 calc R . .
H25A H 0.6089 1.1070 0.2188 0.043 Uiso 1 1 calc R . .
H25B H 0.7117 1.1961 0.3222 0.043 Uiso 1 1 calc R . .
H27A H 0.5228 1.1982 0.3551 0.046 Uiso 1 1 calc R . .
H27B H 0.4521 1.1025 0.3819 0.046 Uiso 1 1 calc R . .
H27C H 0.4302 1.0863 0.2662 0.046 Uiso 1 1 calc R . .
H28A H 0.7066 1.2094 0.4896 0.040 Uiso 1 1 calc R . .
H28B H 0.7632 1.1152 0.4852 0.040 Uiso 1 1 calc R . .
H28C H 0.6513 1.1042 0.5134 0.040 Uiso 1 1 calc R . .
H29A H 0.4062 0.9443 0.3569 0.040 Uiso 1 1 calc R . .
H29B H 0.4970 0.9156 0.4431 0.040 Uiso 1 1 calc R . .
H29C H 0.3931 0.8199 0.3433 0.040 Uiso 1 1 calc R . .
H32 H 0.2702 0.3351 0.2828 0.028 Uiso 1 1 calc R . .
H34 H 0.2931 0.2846 0.0343 0.030 Uiso 1 1 calc R . .
H36 H -0.0045 0.2216 0.0417 0.027 Uiso 1 1 calc R . .
H46 H 0.1490 0.1274 0.2395 0.025 Uiso 1 1 calc R . .
H48 H 0.1117 0.0518 0.4552 0.029 Uiso 1 1 calc R . .
H50 H -0.0098 0.2563 0.3718 0.026 Uiso 1 1 calc R . .
H60 H -0.0808 0.0978 0.0911 0.027 Uiso 1 1 calc R . .
H62 H -0.3846 0.1158 0.0080 0.031 Uiso 1 1 calc R . .
H64 H -0.1274 0.3403 0.2285 0.026 Uiso 1 1 calc R . .
H74 H 0.1528 0.3868 0.4295 0.029 Uiso 1 1 calc R . .
H76 H 0.1330 0.6584 0.4349 0.034 Uiso 1 1 calc R . .
H78 H 0.0352 0.4390 0.1872 0.026 Uiso 1 1 calc R . .

loop_
_atom_site_aniso_label
_atom_site_aniso_U_11
_atom_site_aniso_U_22
_atom_site_aniso_U_33
_atom_site_aniso_U_23
_atom_site_aniso_U_13
_atom_site_aniso_U_12
Pt1 0.02276(9) 0.01800(9) 0.02583(10) 0.00860(6) 0.01198(7) 0.00570(6)
P2 0.0230(5) 0.0165(4) 0.0227(5) 0.0074(4) 0.0100(4) 0.0059(4)
P21 0.0260(5) 0.0263(5) 0.0218(5) 0.0068(4) 0.0112(4) 0.0021(4)
P26 0.0289(5) 0.0164(4) 0.0272(5) 0.0076(4) 0.0117(4) 0.0048(4)
F38 0.0288(14) 0.0587(18) 0.0461(17) -0.0027(14) 0.0133(13) 0.0060(13)
F39 0.0367(16) 0.0529(18) 0.086(2) 0.0445(17) 0.0213(16) 0.0261(14)
F40 0.0313(14) 0.0684(19) 0.0520(17) 0.0362(15) 0.0235(13) 0.0139(13)
F42 0.070(3) 0.112(3) 0.0394(19) 0.021(2) 0.0314(18) -0.008(2)
F43 0.076(2) 0.119(3) 0.0293(16) 0.0262(18) 0.0194(16) 0.065(2)
F44 0.120(3) 0.0377(17) 0.0349(17) 0.0001(13) 0.0052(19) 0.0245(19)
F52 0.0494(17) 0.0540(17) 0.0454(16) 0.0188(14) 0.0151(14) 0.0387(15)
F53 0.0655(19) 0.0516(16) 0.0436(16) 0.0274(13) 0.0372(15) 0.0420(15)
F54 0.064(2) 0.0272(13) 0.073(2) 0.0254(14) 0.0417(17) 0.0236(13)
F56 0.0590(18) 0.0497(16) 0.0407(15) 0.0241(13) 0.0357(14) 0.0342(14)
F57 0.0463(19) 0.140(4) 0.0226(15) 0.0130(18) 0.0132(14) 0.031(2)
F58 0.119(3) 0.0460(17) 0.101(3) 0.0478(19) 0.097(3) 0.0412(19)
F66 0.101(3) 0.0480(17) 0.0318(16) -0.0061(13) 0.0394(18) -0.0153(18)
F67 0.069(2) 0.0330(15) 0.057(2) -0.0111(14) 0.0009(17) 0.0251(15)
F68 0.0397(16) 0.0394(15) 0.0428(17) -0.0065(13) 0.0105(13) -0.0059(12)
F70 0.0302(15) 0.0496(18) 0.098(3) 0.0003(17) 0.0289(17) 0.0113(13)
F71 0.0396(16) 0.0646(19) 0.0338(15) -0.0021(13) 0.0072(12) 0.0323(14)
F72 0.080(2) 0.076(2) 0.062(2) 0.0456(18) 0.0413(19) 0.062(2)
F80 0.047(3) 0.134(5) 0.028(2) -0.006(2) 0.0027(19) 0.008(3)
F81 0.102(4) 0.102(4) 0.030(2) 0.006(2) 0.027(2) 0.060(3)
F82 0.261(9) 0.033(2) 0.0196(19) 0.0088(16) 0.036(3) 0.014(3)
F84 0.149(6) 0.085(4) 0.091(4) 0.066(3) 0.086(4) 0.098(4)
F85 0.071(3) 0.099(4) 0.156(6) 0.109(5) 0.043(4) 0.025(3)
F86 0.195(8) 0.027(2) 0.035(2) 0.0079(17) -0.021(3) 0.037(3)
C3 0.028(2) 0.0197(17) 0.026(2) 0.0052(15) 0.0109(16) 0.0069(15)
C4 0.031(2) 0.0273(19) 0.029(2) 0.0070(16) 0.0139(18) 0.0054(16)
C5 0.047(3) 0.029(2) 0.036(2) 0.0021(18) 0.026(2) 0.0035(19)
C6 0.047(3) 0.031(2) 0.064(3) 0.009(2) 0.039(3) 0.013(2)
C7 0.042(3) 0.041(2) 0.056(3) 0.019(2) 0.028(2) 0.026(2)
C8 0.036(2) 0.035(2) 0.034(2) 0.0118(18) 0.0154(19) 0.0155(19)
C9 0.0232(19) 0.0248(18) 0.027(2) 0.0105(15) 0.0119(16) 0.0078(15)
C10 0.029(2) 0.0274(19) 0.034(2) 0.0141(17) 0.0154(18) 0.0094(16)
C11 0.027(2) 0.047(3) 0.036(2) 0.021(2) 0.0116(19) 0.0172(19)
C12 0.030(2) 0.046(3) 0.031(2) 0.008(2) 0.0057(19) 0.002(2)
C13 0.033(2) 0.030(2) 0.035(2) 0.0026(18) 0.009(2) 0.0007(18)
C14 0.032(2) 0.0236(19) 0.032(2) 0.0057(16) 0.0096(18) 0.0066(16)
C15 0.035(2) 0.0190(17) 0.026(2) 0.0095(15) 0.0152(17) 0.0110(15)
C16 0.041(2) 0.027(2) 0.031(2) 0.0080(17) 0.0149(19) 0.0086(18)
C17 0.052(3) 0.042(3) 0.024(2) 0.0079(19) 0.008(2) 0.012(2)
C18 0.079(4) 0.038(2) 0.036(3) 0.021(2) 0.032(3) 0.022(3)
C19 0.055(3) 0.031(2) 0.053(3) 0.018(2) 0.035(3) 0.008(2)
C20 0.035(2) 0.027(2) 0.038(2) 0.0122(18) 0.019(2) 0.0079(17)
C22 0.060(3) 0.037(2) 0.025(2) 0.0079(19) 0.017(2) -0.004(2)
C23 0.035(2) 0.045(3) 0.052(3) 0.013(2) 0.026(2) 0.014(2)
C24 0.037(2) 0.029(2) 0.030(2) 0.0052(17) 0.0140(19) -0.0073(18)
C25 0.048(3) 0.0236(19) 0.033(2) 0.0114(17) 0.019(2) 0.0029(18)
C27 0.039(3) 0.027(2) 0.048(3) 0.013(2) 0.014(2) 0.0159(19)
C28 0.033(2) 0.031(2) 0.028(2) 0.0075(17) 0.0123(18) 0.0020(17)
C29 0.037(2) 0.029(2) 0.049(3) 0.0147(19) 0.032(2) 0.0161(18)
C31 0.0264(19) 0.0169(16) 0.0231(18) 0.0102(14) 0.0117(15) 0.0091(14)
C32 0.0264(19) 0.0242(18) 0.0234(19) 0.0119(15) 0.0111(16) 0.0105(15)
C33 0.0241(19) 0.0209(17) 0.033(2) 0.0139(16) 0.0133(16) 0.0100(15)
C34 0.029(2) 0.0240(18) 0.032(2) 0.0144(16) 0.0190(17) 0.0141(15)
C35 0.034(2) 0.0224(17) 0.029(2) 0.0125(15) 0.0184(17) 0.0125(16)
C36 0.0226(18) 0.0208(17) 0.0252(19) 0.0093(14) 0.0111(15) 0.0081(14)
C37 0.033(2) 0.033(2) 0.033(2) 0.0170(18) 0.0163(19) 0.0144(18)
C41 0.039(2) 0.033(2) 0.024(2) 0.0077(17) 0.0160(18) 0.0102(18)
C45 0.0166(16) 0.0167(15) 0.0203(17) 0.0049(13) 0.0057(14) 0.0048(13)
C46 0.0195(17) 0.0216(17) 0.0222(18) 0.0082(14) 0.0092(14) 0.0064(14)
C47 0.0224(18) 0.0238(18) 0.029(2) 0.0130(15) 0.0123(16) 0.0098(15)
C48 0.0221(18) 0.0256(18) 0.027(2) 0.0145(15) 0.0106(16) 0.0078(15)
C49 0.0218(18) 0.0203(17) 0.0228(18) 0.0096(14) 0.0106(15) 0.0050(14)
C50 0.0225(18) 0.0197(17) 0.0239(18) 0.0088(14) 0.0107(15) 0.0056(14)
C51 0.038(2) 0.031(2) 0.030(2) 0.0150(17) 0.0161(19) 0.0166(18)
C55 0.036(2) 0.037(2) 0.027(2) 0.0154(17) 0.0181(18) 0.0168(18)
C59 0.0241(18) 0.0168(16) 0.0208(18) 0.0098(14) 0.0109(15) 0.0073(14)
C60 0.0279(19) 0.0187(16) 0.0233(18) 0.0098(14) 0.0122(16) 0.0090(14)
C61 0.031(2) 0.0190(17) 0.0219(19) 0.0071(14) 0.0148(16) 0.0039(15)
C62 0.0250(19) 0.0262(19) 0.0239(19) 0.0111(16) 0.0083(16) 0.0040(15)
C63 0.0221(18) 0.0246(18) 0.0209(18) 0.0077(15) 0.0074(15) 0.0080(15)
C64 0.0254(19) 0.0208(17) 0.0188(17) 0.0072(14) 0.0102(15) 0.0074(14)
C65 0.034(2) 0.0234(19) 0.030(2) 0.0059(16) 0.0123(18) 0.0038(16)
C69 0.025(2) 0.040(2) 0.025(2) 0.0103(17) 0.0081(16) 0.0133(17)
C73 0.0172(16) 0.0199(16) 0.0221(18) 0.0043(14) 0.0091(14) 0.0020(13)
C74 0.0214(18) 0.0216(17) 0.0233(19) 0.0077(15) 0.0059(15) 0.0045(14)
C75 0.036(2) 0.0202(18) 0.024(2) 0.0033(15) 0.0110(17) 0.0032(16)
C76 0.032(2) 0.0167(17) 0.031(2) 0.0044(15) 0.0138(18) 0.0038(15)
C77 0.0251(19) 0.0201(17) 0.026(2) 0.0084(15) 0.0093(16) 0.0069(14)
C78 0.0245(18) 0.0200(17) 0.0199(18) 0.0055(14) 0.0102(15) 0.0075(14)
C79 0.055(3) 0.028(2) 0.026(2) 0.0022(18) 0.009(2) 0.003(2)
C83 0.051(3) 0.025(2) 0.031(2) 0.0124(17) 0.016(2) 0.0159(19)
B30 0.0193(19) 0.0168(17) 0.0176(18) 0.0049(14) 0.0068(15) 0.0064(15)

loop_
_atom_type_symbol
_atom_type_description
_atom_type_scat_dispersion_real
_atom_type_scat_dispersion_imag
_atom_type_scat_source
C C 0.0033 0.0016 'International Tables Vol C Tables 4.2.6.8 and 6.1.1.4'
H H 0.0000 0.0000 'International Tables Vol C Tables 4.2.6.8 and 6.1.1.4'
B B 0.0013 0.0007 'International Tables Vol C Tables 4.2.6.8 and 6.1.1.4'
F F 0.0171 0.0103 'International Tables Vol C Tables 4.2.6.8 and 6.1.1.4'
P P 0.1023 0.0942 'International Tables Vol C Tables 4.2.6.8 and 6.1.1.4'
Pt Pt -1.7033 8.3905 'International Tables Vol C Tables 4.2.6.8 and 6.1.1.4'

loop_
_diffrn_radiation_wavelength
0.71073

loop_
_exptl_crystal_face_index_h
_exptl_crystal_face_index_k
_exptl_crystal_face_index_l
_exptl_crystal_face_perp_dist
-6 5 -1 0.141
4 -6 3 0.097
0 -8 7 0.133
-7 1 3 0.182
14 7 -13 0.094
-5 12 6 0.045
7 -11 1 0.075
3 -6 -2 0.068
-1 0 -4 0.171

loop_
_geom_angle_atom_site_label_1
_geom_angle_atom_site_label_2
_geom_angle_atom_site_label_3
_geom_angle
C29 Pt1 P26 87.90(12)
C29 Pt1 P21 173.32(12)
P26 Pt1 P21 85.53(4)
C29 Pt1 P2 86.08(12)
P26 Pt1 P2 173.69(3)
P21 Pt1 P2 100.52(4)
C9 P2 C15 107.67(19)
C9 P2 C3 102.51(18)
C15 P2 C3 104.34(18)
C9 P2 Pt1 111.01(13)
C15 P2 Pt1 110.90(13)
C3 P2 Pt1 119.51(13)
C22 P21 C23 104.6(3)
C22 P21 C24 102.6(2)
C23 P21 C24 103.2(2)
C22 P21 Pt1 116.69(19)
C23 P21 Pt1 120.20(17)
C24 P21 Pt1 107.36(15)
C28 P26 C27 103.7(2)
C28 P26 C25 106.6(2)
C27 P26 C25 105.0(2)
C28 P26 Pt1 113.75(15)
C27 P26 Pt1 119.03(16)
C25 P26 Pt1 107.90(15)
C4 C3 C8 118.4(4)
C4 C3 P2 119.1(3)
C8 C3 P2 122.2(3)
C5 C4 C3 121.0(4)
C4 C5 C6 119.7(4)
C7 C6 C5 119.9(4)
C8 C7 C6 120.6(5)
C7 C8 C3 120.3(4)
C10 C9 C14 119.1(4)
C10 C9 P2 119.9(3)
C14 C9 P2 121.0(3)
C11 C10 C9 120.4(4)
C10 C11 C12 119.9(4)
C13 C12 C11 120.6(4)
C12 C13 C14 120.1(4)
C13 C14 C9 119.8(4)
C16 C15 C20 119.3(4)
C16 C15 P2 117.6(3)
C20 C15 P2 123.1(3)
C15 C16 C17 120.1(4)
C18 C17 C16 120.0(5)
C19 C18 C17 120.1(4)
C18 C19 C20 120.8(4)
C19 C20 C15 119.6(4)
C25 C24 P21 110.6(3)
C24 C25 P26 109.0(3)
C36 C31 C32 115.6(3)
C36 C31 B30 124.4(3)
C32 C31 B30 119.9(3)
C33 C32 C31 122.4(4)
C34 C33 C32 120.4(4)
C34 C33 C37 119.5(4)
C32 C33 C37 120.1(4)
C35 C34 C33 118.3(4)
C34 C35 C36 120.9(4)
C34 C35 C41 120.3(4)
C36 C35 C41 118.8(4)
C31 C36 C35 122.4(4)
F38 C37 F39 106.3(4)
F38 C37 F40 106.8(4)
F39 C37 F40 106.4(4)
F38 C37 C33 113.0(3)
F39 C37 C33 111.8(4)
F40 C37 C33 112.1(4)
F44 C41 F43 105.6(4)
F44 C41 F42 106.6(4)
F43 C41 F42 104.5(4)
F44 C41 C35 113.0(4)
F43 C41 C35 113.5(3)
F42 C41 C35 112.9(4)
C46 C45 C50 116.0(3)
C46 C45 B30 125.7(3)
C50 C45 B30 118.2(3)
C45 C46 C47 121.7(3)
C48 C47 C46 121.0(4)
C48 C47 C51 117.5(3)
C46 C47 C51 121.5(3)
C49 C48 C47 118.4(3)
C48 C49 C50 120.6(3)
C48 C49 C55 119.4(3)
C50 C49 C55 120.0(3)
C49 C50 C45 122.1(3)
F53 C51 F54 107.0(4)
F53 C51 F52 107.2(4)
F54 C51 F52 105.4(3)
F53 C51 C47 113.8(3)
F54 C51 C47 112.1(4)
F52 C51 C47 111.0(3)
F57 C55 F56 106.3(4)
F57 C55 F58 107.0(4)
F56 C55 F58 105.0(4)
F57 C55 C49 112.5(4)
F56 C55 C49 113.5(3)
F58 C55 C49 112.0(3)
C60 C59 C64 115.1(3)
C60 C59 B30 120.8(3)
C64 C59 B30 124.0(3)
C61 C60 C59 122.6(3)
C62 C61 C60 120.9(3)
C62 C61 C65 119.5(4)
C60 C61 C65 119.4(4)
C61 C62 C63 118.0(4)
C62 C63 C64 121.3(4)
C62 C63 C69 118.1(4)
C64 C63 C69 120.6(3)
C63 C64 C59 121.9(3)
F67 C65 F66 108.5(4)
F67 C65 F68 105.2(4)
F66 C65 F68 105.1(4)
F67 C65 C61 113.5(4)
F66 C65 C61 111.4(3)
F68 C65 C61 112.7(4)
F72 C69 F71 106.9(4)
F72 C69 F70 105.3(4)
F71 C69 F70 106.4(4)
F72 C69 C63 112.1(3)
F71 C69 C63 113.1(3)
F70 C69 C63 112.5(4)
C74 C73 C78 114.8(3)
C74 C73 B30 126.3(3)
C78 C73 B30 118.8(3)
C75 C74 C73 122.6(4)
C76 C75 C74 121.2(4)
C76 C75 C79 118.9(4)
C74 C75 C79 119.9(4)
C75 C76 C77 118.1(4)
C76 C77 C78 120.8(4)
C76 C77 C83 118.8(3)
C78 C77 C83 120.4(3)
C77 C78 C73 122.2(3)
F82 C79 F81 108.7(18)
F82 C79 F82 128.4(13)
F81 C79 F82 61.3(13)
F82 C79 F80 33.5(12)
F81 C79 F80 128.3(12)
F82 C79 F80 109.5(6)
F82 C79 F81 70.1(13)
F81 C79 F81 46.2(13)
F82 C79 F81 104.9(5)
F80 C79 F81 101.4(5)
F82 C79 F80 92.8(16)
F81 C79 F80 114.7(16)
F82 C79 F80 57.5(11)
F80 C79 F80 60.6(11)
F81 C79 F80 140.2(11)
F82 C79 C75 114.3(13)
F81 C79 C75 116.7(12)
F82 C79 C75 114.5(4)
F80 C79 C75 113.0(4)
F81 C79 C75 112.5(4)
F80 C79 C75 107.3(11)
F86 C83 F85 108.7(12)
F86 C83 F86 130.9(9)
F85 C83 F86 55.0(9)
F86 C83 F84 45.4(9)
F85 C83 F84 135.1(8)
F86 C83 F84 109.4(6)
F86 C83 F85 58.8(10)
F85 C83 F85 54.4(9)
F86 C83 F85 104.4(6)
F84 C83 F85 101.6(5)
F86 C83 F84 111.1(12)
F85 C83 F84 107.9(12)
F86 C83 F84 53.3(8)
F84 C83 F84 67.5(8)
F85 C83 F84 143.8(8)
F86 C83 C77 113.9(9)
F85 C83 C77 110.4(8)
F86 C83 C77 115.1(4)
F84 C83 C77 114.0(4)
F85 C83 C77 111.1(4)
F84 C83 C77 104.7(7)
C73 B30 C59 110.3(3)
C73 B30 C45 111.3(3)
C59 B30 C45 104.6(3)
C73 B30 C31 107.1(3)
C59 B30 C31 111.4(3)
C45 B30 C31 112.2(3)
C5 C4 H4 119.5
C3 C4 H4 119.5
C4 C5 H5 120.2
C6 C5 H5 120.2
C7 C6 H6 120.0
C5 C6 H6 120.0
C8 C7 H7 119.7
C6 C7 H7 119.7
C7 C8 H8 119.9
C3 C8 H8 119.9
C11 C10 H10 119.8
C9 C10 H10 119.8
C10 C11 H11 120.0
C12 C11 H11 120.0
C13 C12 H12 119.7
C11 C12 H12 119.7
C12 C13 H13 119.9
C14 C13 H13 119.9
C13 C14 H14 120.1
C9 C14 H14 120.1
C15 C16 H16 119.9
C17 C16 H16 119.9
C18 C17 H17 120.0
C16 C17 H17 120.0
C19 C18 H18 120.0
C17 C18 H18 120.0
C18 C19 H19 119.6
C20 C19 H19 119.6
C19 C20 H20 120.2
C15 C20 H20 120.2
P21 C22 H22A 109.5
P21 C22 H22B 109.5
H22A C22 H22B 109.5
P21 C22 H22C 109.5
H22A C22 H22C 109.5
H22B C22 H22C 109.5
P21 C23 H23A 109.5
P21 C23 H23B 109.5
H23A C23 H23B 109.5
P21 C23 H23C 109.5
H23A C23 H23C 109.5
H23B C23 H23C 109.5
C25 C24 H24A 109.5
P21 C24 H24A 109.5
C25 C24 H24B 109.5
P21 C24 H24B 109.5
H24A C24 H24B 108.1
C24 C25 H25A 109.9
P26 C25 H25A 109.9
C24 C25 H25B 109.9
P26 C25 H25B 109.9
H25A C25 H25B 108.3
P26 C27 H27A 109.5
P26 C27 H27B 109.5
H27A C27 H27B 109.5
P26 C27 H27C 109.5
H27A C27 H27C 109.5
H27B C27 H27C 109.5
P26 C28 H28A 109.5
P26 C28 H28B 109.5
H28A C28 H28B 109.5
P26 C28 H28C 109.5
H28A C28 H28C 109.5
H28B C28 H28C 109.5
Pt1 C29 H29A 109.5
Pt1 C29 H29B 109.5
H29A C29 H29B 109.5
Pt1 C29 H29C 109.5
H29A C29 H29C 109.5
H29B C29 H29C 109.5
C33 C32 H32 118.8
C31 C32 H32 118.8
C35 C34 H34 120.8
C33 C34 H34 120.8
C31 C36 H36 118.8
C35 C36 H36 118.8
C45 C46 H46 119.2
C47 C46 H46 119.2
C49 C48 H48 120.8
C47 C48 H48 120.8
C49 C50 H50 118.9
C45 C50 H50 118.9
C61 C60 H60 118.7
C59 C60 H60 118.7
C61 C62 H62 121.0
C63 C62 H62 121.0
C63 C64 H64 119.0
C59 C64 H64 119.0
C75 C74 H74 118.7
C73 C74 H74 118.7
C75 C76 H76 120.9
C77 C76 H76 120.9
C77 C78 H78 118.9
C73 C78 H78 118.9

loop_
_geom_bond_atom_site_label_1
_geom_bond_atom_site_label_2
_geom_bond_distance
Pt1 C29 2.120(4)
Pt1 P26 2.2770(10)
Pt1 P21 2.2991(10)
Pt1 P2 2.3138(9)
P2 C9 1.816(4)
P2 C15 1.828(4)
P2 C3 1.830(4)
P21 C22 1.818(5)
P21 C23 1.823(5)
P21 C24 1.836(4)
P26 C28 1.803(4)
P26 C27 1.808(5)
P26 C25 1.825(4)
F38 C37 1.322(5)
F39 C37 1.334(5)
F40 C37 1.334(5)
F42 C41 1.329(5)
F43 C41 1.326(6)
F44 C41 1.317(5)
F52 C51 1.352(5)
F53 C51 1.324(5)
F54 C51 1.340(5)
F56 C55 1.328(5)
F57 C55 1.322(5)
F58 C55 1.337(5)
F66 C65 1.323(5)
F67 C65 1.317(5)
F68 C65 1.356(5)
F70 C69 1.336(5)
F71 C69 1.331(5)
F72 C69 1.325(5)
F80 C79 1.322(7)
F81 C79 1.360(6)
F82 C79 1.295(6)
F80 C79 1.389(16)
F81 C79 1.269(16)
F82 C79 1.264(16)
F84 C83 1.300(6)
F85 C83 1.345(6)
F86 C83 1.291(6)
F84 C83 1.353(13)
F85 C83 1.267(13)
F86 C83 1.258(13)
C3 C4 1.395(6)
C3 C8 1.407(6)
C4 C5 1.382(6)
C5 C6 1.392(8)
C6 C7 1.381(8)
C7 C8 1.377(6)
C9 C10 1.391(6)
C9 C14 1.405(5)
C10 C11 1.378(6)
C11 C12 1.394(7)
C12 C13 1.363(7)
C13 C14 1.394(6)
C15 C16 1.388(6)
C15 C20 1.395(6)
C16 C17 1.390(6)
C17 C18 1.380(8)
C18 C19 1.368(8)
C19 C20 1.389(7)
C24 C25 1.524(7)
C31 C36 1.397(5)
C31 C32 1.401(5)
C31 B30 1.645(5)
C32 C33 1.398(5)
C33 C34 1.391(6)
C33 C37 1.504(6)
C34 C35 1.377(6)
C35 C36 1.397(5)
C35 C41 1.500(6)
C45 C46 1.396(5)
C45 C50 1.407(5)
C45 B30 1.645(5)
C46 C47 1.398(5)
C47 C48 1.389(5)
C47 C51 1.498(5)
C48 C49 1.379(5)
C49 C50 1.396(5)
C49 C55 1.498(5)
C59 C60 1.410(5)
C59 C64 1.412(5)
C59 B30 1.643(5)
C60 C61 1.386(6)
C61 C62 1.384(6)
C61 C65 1.496(5)
C62 C63 1.386(5)
C63 C64 1.392(5)
C63 C69 1.499(5)
C73 C74 1.402(5)
C73 C78 1.411(5)
C73 B30 1.635(5)
C74 C75 1.391(5)
C75 C76 1.371(6)
C75 C79 1.497(6)
C76 C77 1.388(6)
C77 C78 1.393(5)
C77 C83 1.510(5)
C4 H4 0.9800
C5 H5 0.9800
C6 H6 0.9800
C7 H7 0.9800
C8 H8 0.9800
C10 H10 0.9800
C11 H11 0.9800
C12 H12 0.9800
C13 H13 0.9800
C14 H14 0.9800
C16 H16 0.9800
C17 H17 0.9800
C18 H18 0.9800
C19 H19 0.9800
C20 H20 0.9800
C22 H22A 1.0800
C22 H22B 1.0800
C22 H22C 1.0800
C23 H23A 1.0800
C23 H23B 1.0800
C23 H23C 1.0800
C24 H24A 1.0800
C24 H24B 1.0800
C25 H25A 1.0800
C25 H25B 1.0800
C27 H27A 1.0800
C27 H27B 1.0800
C27 H27C 1.0800
C28 H28A 1.0800
C28 H28B 1.0800
C28 H28C 1.0800
C29 H29A 1.0800
C29 H29B 1.0800
C29 H29C 1.0800
C32 H32 0.9800
C34 H34 0.9800
C36 H36 0.9800
C46 H46 0.9800
C48 H48 0.9800
C50 H50 0.9800
C60 H60 0.9800
C62 H62 0.9800
C64 H64 0.9800
C74 H74 0.9800
C76 H76 0.9800
C78 H78 0.9800

loop_
_geom_torsion_atom_site_label_1
_geom_torsion_atom_site_label_2
_geom_torsion_atom_site_label_3
_geom_torsion_atom_site_label_4
_geom_torsion
C29 Pt1 P2 C9 74.15(19)
P26 Pt1 P2 C9 56.7(3)
P21 Pt1 P2 C9 -106.91(14)
C29 Pt1 P2 C15 -45.5(2)
P26 Pt1 P2 C15 -63.0(3)
P21 Pt1 P2 C15 133.44(15)
C29 Pt1 P2 C3 -166.9(2)
P26 Pt1 P2 C3 175.6(3)
P21 Pt1 P2 C3 12.05(16)
C29 Pt1 P21 C22 -117.6(12)
P26 Pt1 P21 C22 -106.7(2)
P2 Pt1 P21 C22 71.5(2)
C29 Pt1 P21 C23 114.1(12)
P26 Pt1 P21 C23 125.0(2)
P2 Pt1 P21 C23 -56.8(2)
C29 Pt1 P21 C24 -3.3(12)
P26 Pt1 P21 C24 7.65(17)
P2 Pt1 P21 C24 -174.13(17)
C29 Pt1 P26 C28 76.1(2)
P21 Pt1 P26 C28 -102.62(17)
P2 Pt1 P26 C28 93.6(3)
C29 Pt1 P26 C27 -46.6(2)
P21 Pt1 P26 C27 134.7(2)
P2 Pt1 P26 C27 -29.1(4)
C29 Pt1 P26 C25 -165.9(2)
P21 Pt1 P26 C25 15.40(18)
P2 Pt1 P26 C25 -148.4(3)
C9 P2 C3 C4 42.3(3)
C15 P2 C3 C4 154.5(3)
Pt1 P2 C3 C4 -80.9(3)
C9 P2 C3 C8 -142.9(4)
C15 P2 C3 C8 -30.7(4)
Pt1 P2 C3 C8 93.9(3)
C8 C3 C4 C5 -0.8(6)
P2 C3 C4 C5 174.2(3)
C3 C4 C5 C6 0.4(6)
C4 C5 C6 C7 0.4(7)
C5 C6 C7 C8 -0.9(7)
C6 C7 C8 C3 0.5(7)
C4 C3 C8 C7 0.4(6)
P2 C3 C8 C7 -174.5(4)
C15 P2 C9 C10 117.9(3)
C3 P2 C9 C10 -132.4(3)
Pt1 P2 C9 C10 -3.6(4)
C15 P2 C9 C14 -63.4(4)
C3 P2 C9 C14 46.3(4)
Pt1 P2 C9 C14 175.0(3)
C14 C9 C10 C11 0.3(6)
P2 C9 C10 C11 179.0(3)
C9 C10 C11 C12 0.4(7)
C10 C11 C12 C13 -0.6(7)
C11 C12 C13 C14 -0.1(8)
C12 C13 C14 C9 0.9(7)
C10 C9 C14 C13 -1.0(6)
P2 C9 C14 C13 -179.7(3)
C9 P2 C15 C16 -172.0(3)
C3 P2 C15 C16 79.6(3)
Pt1 P2 C15 C16 -50.4(3)
C9 P2 C15 C20 6.3(4)
C3 P2 C15 C20 -102.2(4)
Pt1 P2 C15 C20 127.9(3)
C20 C15 C16 C17 3.5(6)
P2 C15 C16 C17 -178.1(4)
C15 C16 C17 C18 -3.1(7)
C16 C17 C18 C19 1.2(8)
C17 C18 C19 C20 0.2(8)
C18 C19 C20 C15 0.3(7)
C16 C15 C20 C19 -2.1(6)
P2 C15 C20 C19 179.6(3)
C22 P21 C24 C25 88.6(4)
C23 P21 C24 C25 -162.9(3)
Pt1 P21 C24 C25 -34.9(3)
P21 C24 C25 P26 48.6(4)
C28 P26 C25 C24 81.7(3)
C27 P26 C25 C24 -168.7(3)
Pt1 P26 C25 C24 -40.9(3)
C36 C31 C32 C33 -1.2(5)
B30 C31 C32 C33 -178.2(3)
C31 C32 C33 C34 -0.1(6)
C31 C32 C33 C37 -178.1(3)
C32 C33 C34 C35 0.9(5)
C37 C33 C34 C35 178.8(3)
C33 C34 C35 C36 -0.2(5)
C33 C34 C35 C41 -177.7(4)
C32 C31 C36 C35 1.8(5)
B30 C31 C36 C35 178.7(3)
C34 C35 C36 C31 -1.2(6)
C41 C35 C36 C31 176.3(4)
C34 C33 C37 F38 144.4(4)
C32 C33 C37 F38 -37.6(5)
C34 C33 C37 F39 -95.7(4)
C32 C33 C37 F39 82.3(5)
C34 C33 C37 F40 23.7(5)
C32 C33 C37 F40 -158.3(4)
C34 C35 C41 F44 91.9(5)
C36 C35 C41 F44 -85.6(5)
C34 C35 C41 F43 -147.8(4)
C36 C35 C41 F43 34.7(5)
C34 C35 C41 F42 -29.2(6)
C36 C35 C41 F42 153.3(4)
C50 C45 C46 C47 -2.3(5)
B30 C45 C46 C47 -179.2(3)
C45 C46 C47 C48 -1.1(6)
C45 C46 C47 C51 180.0(4)
C46 C47 C48 C49 2.0(6)
C51 C47 C48 C49 -179.1(4)
C47 C48 C49 C50 0.7(6)
C47 C48 C49 C55 -176.5(4)
C48 C49 C50 C45 -4.3(6)
C55 C49 C50 C45 172.9(4)
C46 C45 C50 C49 5.0(5)
B30 C45 C50 C49 -177.9(3)
C48 C47 C51 F53 175.7(4)
C46 C47 C51 F53 -5.3(6)
C48 C47 C51 F54 54.1(5)
C46 C47 C51 F54 -126.9(4)
C48 C47 C51 F52 -63.3(5)
C46 C47 C51 F52 115.6(4)
C48 C49 C55 F57 69.9(5)
C50 C49 C55 F57 -107.4(5)
C48 C49 C55 F56 -169.4(4)
C50 C49 C55 F56 13.4(6)
C48 C49 C55 F58 -50.7(5)
C50 C49 C55 F58 132.0(4)
C64 C59 C60 C61 4.7(5)
B30 C59 C60 C61 -177.2(3)
C59 C60 C61 C62 -3.6(6)
C59 C60 C61 C65 171.6(3)
C60 C61 C62 C63 0.0(6)
C65 C61 C62 C63 -175.2(3)
C61 C62 C63 C64 2.2(6)
C61 C62 C63 C69 179.5(3)
C62 C63 C64 C59 -1.0(6)
C69 C63 C64 C59 -178.1(3)
C60 C59 C64 C63 -2.4(5)
B30 C59 C64 C63 179.6(3)
C62 C61 C65 F67 -144.1(4)
C60 C61 C65 F67 40.7(5)
C62 C61 C65 F66 93.2(5)
C60 C61 C65 F66 -82.1(5)
C62 C61 C65 F68 -24.6(5)
C60 C61 C65 F68 160.1(4)
C62 C63 C69 F72 -83.1(5)
C64 C63 C69 F72 94.2(5)
C62 C63 C69 F71 156.0(4)
C64 C63 C69 F71 -26.8(5)
C62 C63 C69 F70 35.3(5)
C64 C63 C69 F70 -147.4(4)
C78 C73 C74 C75 4.6(6)
B30 C73 C74 C75 -172.9(4)
C73 C74 C75 C76 -2.7(6)
C73 C74 C75 C79 178.3(4)
C74 C75 C76 C77 -0.9(6)
C79 C75 C76 C77 178.2(4)
C75 C76 C77 C78 2.2(6)
C75 C76 C77 C83 -178.3(4)
C76 C77 C78 C73 0.1(6)
C83 C77 C78 C73 -179.5(4)
C74 C73 C78 C77 -3.3(5)
B30 C73 C78 C77 174.4(3)
C76 C75 C79 F82 -37.4(16)
C74 C75 C79 F82 141.7(15)
C76 C75 C79 F81 90.9(16)
C74 C75 C79 F81 -90.0(16)
C76 C75 C79 F82 159.7(6)
C74 C75 C79 F82 -21.2(8)
C76 C75 C79 F80 -74.0(7)
C74 C75 C79 F80 105.0(6)
C76 C75 C79 F81 40.0(6)
C74 C75 C79 F81 -140.9(5)
C76 C75 C79 F80 -138.8(12)
C74 C75 C79 F80 40.3(13)
C76 C77 C83 F86 14.6(12)
C78 C77 C83 F86 -165.8(11)
C76 C77 C83 F85 137.2(10)
C78 C77 C83 F85 -43.2(11)
C76 C77 C83 F86 -162.9(6)
C78 C77 C83 F86 16.7(8)
C76 C77 C83 F84 -35.3(7)
C78 C77 C83 F84 144.2(5)
C76 C77 C83 F85 78.7(6)
C78 C77 C83 F85 -101.7(6)
C76 C77 C83 F84 -106.9(9)
C78 C77 C83 F84 72.7(9)
C74 C73 B30 C59 118.2(4)
C78 C73 B30 C59 -59.2(4)
C74 C73 B30 C45 2.6(5)
C78 C73 B30 C45 -174.9(3)
C74 C73 B30 C31 -120.4(4)
C78 C73 B30 C31 62.1(4)
C60 C59 B30 C73 171.2(3)
C64 C59 B30 C73 -10.9(5)
C60 C59 B30 C45 -68.9(4)
C64 C59 B30 C45 108.9(4)
C60 C59 B30 C31 52.4(4)
C64 C59 B30 C31 -129.7(3)
C46 C45 B30 C73 -133.7(4)
C50 C45 B30 C73 49.5(4)
C46 C45 B30 C59 107.2(4)
C50 C45 B30 C59 -69.5(4)
C46 C45 B30 C31 -13.6(5)
C50 C45 B30 C31 169.6(3)
C36 C31 B30 C73 -116.7(4)
C32 C31 B30 C73 60.0(4)
C36 C31 B30 C59 4.0(5)
C32 C31 B30 C59 -179.4(3)
C36 C31 B30 C45 120.8(4)
C32 C31 B30 C45 -62.5(4)
